data_7248799
loop_
_publ_author_name
'Zhang, Liang'
'Wu, Di'
'Zhang, Menglong'
'Yu, Fuhai'
'Bao, Ying'
'Xie, Chuang'
'Hou, Baohong'
'Jing, Dingding'
'Zhang, Chuntao'
'Chen, Wei'

_publ_section_title
;
 Theoretical and experimental study of pharmaceutical salts: a case of
 trimethoprim
;
_journal_issue 28
_journal_name_full CrystEngComm
_journal_page_first 3808
_journal_page_last 3822
_journal_paper_doi 10.1039/D4CE00345D
_journal_volume 26
_journal_year 2024
_chemical_formula_moiety 'C14 H19 N4 O3, C7 H5 O4, C2 H3 N'
_chemical_formula_sum 'C23 H27 N5 O7'
_chemical_formula_weight 485.49
_space_group_crystal_system monoclinic
_space_group_IT_number 14
_space_group_name_Hall '-P 2ybc'
_space_group_name_H-M_alt 'P 1 21/c 1'
_atom_sites_solution_hydrogens mixed
_atom_sites_solution_primary iterative
_audit_creation_date 2024-05-17
_audit_creation_method
;
Olex2 1.5
(compiled 2024.02.16 svn.r378c4104 for OlexSys, GUI svn.r6928)
;
_audit_update_record
;
2024-05-19 deposited with the CCDC.	2024-05-27 downloaded from the CCDC.
;
_cell_angle_alpha 90
_cell_angle_beta 101.150(2)
_cell_angle_gamma 90
_cell_formula_units_Z 4
_cell_length_a 12.0964(3)
_cell_length_b 9.7449(2)
_cell_length_c 20.4019(6)
_cell_measurement_reflns_used 9347
_cell_measurement_temperature 293(2)
_cell_measurement_theta_max 35.2820
_cell_measurement_theta_min 2.0330
_cell_volume 2359.54(10)
_computing_cell_refinement 'CrysAlisPro 1.171.42.49 (Rigaku OD, 2022)'
_computing_data_collection 'CrysAlisPro 1.171.42.49 (Rigaku OD, 2022)'
_computing_data_reduction 'CrysAlisPro 1.171.42.49 (Rigaku OD, 2022)'
_computing_molecular_graphics 'Olex2 1.5 (Dolomanov et al., 2009)'
_computing_publication_material 'Olex2 1.5 (Dolomanov et al., 2009)'
_computing_structure_refinement 'SHELXL 2013/2 (Sheldrick, 2015)'
_computing_structure_solution 'olex2.solve 1.5 (Bourhis et al., 2015)'
_diffrn_ambient_temperature 293(2)
_diffrn_detector 'CCD plate'
_diffrn_measured_fraction_theta_full 0.998
_diffrn_measured_fraction_theta_max 0.911
_diffrn_measurement_details
;
List of Runs (angles in degrees, time in seconds):

  # Type    Start    End  Width  t~exp~   \w     \q     \k     \f   Frames
#--------------------------------------------------------------------------
  1  \w   -120.00  60.00   0.50    0.50    --  -30.00   0.00 180.00  360
  2  \w    -62.00  60.00   0.50    0.50    --  -30.00  70.00 180.00  244
  3  \w    -62.00  60.00   0.50    0.50    --  -30.00  70.00  90.00  244
  4  \w   -120.00  20.00   0.50    0.50    --  -30.00   0.00  90.00  280
;
_diffrn_measurement_device 'abstract diffractometer'
_diffrn_measurement_device_type 'dtrek-CrysAlisPro-abstract goniometer imported rigaku-d*trek images'
_diffrn_measurement_method '\w scans'
_diffrn_orient_matrix_type 'CrysAlisPro convention (1999,Acta A55,543-557)'
_diffrn_orient_matrix_UB_11 -0.0094468000
_diffrn_orient_matrix_UB_12 0.0717674000
_diffrn_orient_matrix_UB_13 -0.0028261000
_diffrn_orient_matrix_UB_21 0.0112648000
_diffrn_orient_matrix_UB_22 0.0058140000
_diffrn_orient_matrix_UB_23 0.0353258000
_diffrn_orient_matrix_UB_31 0.0579237000
_diffrn_orient_matrix_UB_32 0.0105792000
_diffrn_orient_matrix_UB_33 -0.0002819000
_diffrn_radiation_monochromator graphite
_diffrn_radiation_probe x-ray
_diffrn_radiation_type 'Mo K\a'
_diffrn_radiation_wavelength 0.71073
_diffrn_reflns_av_R_equivalents 0.0862
_diffrn_reflns_av_unetI/netI 0.0714
_diffrn_reflns_Laue_measured_fraction_full 0.998
_diffrn_reflns_Laue_measured_fraction_max 0.911
_diffrn_reflns_limit_h_max 20
_diffrn_reflns_limit_h_min -13
_diffrn_reflns_limit_k_max 16
_diffrn_reflns_limit_k_min -16
_diffrn_reflns_limit_l_max 34
_diffrn_reflns_limit_l_min -33
_diffrn_reflns_number 50758
_diffrn_reflns_point_group_measured_fraction_full 0.998
_diffrn_reflns_point_group_measured_fraction_max 0.911
_diffrn_reflns_theta_full 25.242
_diffrn_reflns_theta_max 37.454
_diffrn_reflns_theta_min 1.716
_diffrn_source 'fine-focus sealed X-ray tube'
_diffrn_source_type 'Enhance (Mo) X-ray Source'
_exptl_absorpt_coefficient_mu 0.103
_exptl_absorpt_correction_T_max 1.00000
_exptl_absorpt_correction_T_min 0.64726
_exptl_absorpt_correction_type multi-scan
_exptl_absorpt_process_details
;
CrysAlisPro 1.171.42.49 (Rigaku Oxford Diffraction, 2022)
Empirical absorption correction using spherical harmonics,
implemented in SCALE3 ABSPACK scaling algorithm.
;
_exptl_crystal_colour colourless
_exptl_crystal_colour_primary colourless
_exptl_crystal_density_diffrn 1.367
_exptl_crystal_description block
_exptl_crystal_F_000 1024
_exptl_crystal_recrystallization_method 'Re-crystallisation from solvent: Acetonitrile'
_exptl_crystal_size_max 0.34
_exptl_crystal_size_mid 0.22
_exptl_crystal_size_min 0.1
_refine_diff_density_max 0.545
_refine_diff_density_min -0.287
_refine_diff_density_rms 0.071
_refine_ls_extinction_method none
_refine_ls_goodness_of_fit_ref 1.062
_refine_ls_hydrogen_treatment mixed
_refine_ls_matrix_type full
_refine_ls_number_parameters 348
_refine_ls_number_reflns 11282
_refine_ls_number_restraints 0
_refine_ls_restrained_S_all 1.062
_refine_ls_R_factor_all 0.1613
_refine_ls_R_factor_gt 0.0944
_refine_ls_shift/su_max 0.001
_refine_ls_shift/su_mean 0.000
_refine_ls_structure_factor_coef Fsqd
_refine_ls_weighting_details
;
 w=1/[\s^2^(Fo^2^)+(0.0644P)^2^+1.3740P]
 where P=(Fo^2^+2Fc^2^)/3
;
_refine_ls_weighting_scheme calc
_refine_ls_wR_factor_gt 0.1802
_refine_ls_wR_factor_ref 0.2138
_reflns_Friedel_coverage 0.000
_reflns_number_gt 6581
_reflns_number_total 11282
_reflns_threshold_expression 'I > 2\s(I)'
_cod_data_source_file d4ce00345d2.cif
_cod_data_source_block r20230402b_autored
_cod_depositor_comments 'Adding full bibliography for 7248797--7248804.cif.'
_cod_database_code 7248799
_shelxl_version_number 2013-2
_chemical_oxdiff_formula 'C11 H10 N O'
_shelx_space_group_comment
;
The symmetry employed for this shelxl refinement is uniquely defined
by the following loop, which should always be used as a source of
symmetry information in preference to the above space-group names.
They are only intended as comments.
;
_olex2_refinement_description
;
1. Fixed Uiso
 At 1.2 times of:
  All C(H) groups, All C(H,H) groups
 At 1.5 times of:
  All C(H,H,H) groups
2.a Secondary CH2 refined with riding coordinates:
 C24(H24A,H24B)
2.b Aromatic/amide H refined with riding coordinates:
 C4(H4), C7(H7), C11(H11), C15(H15), C16(H16), C18(H18)
2.c Idealised Me refined as rotating group:
 C12(H12A,H12B,H12C), C13(H13A,H13B,H13C), C14(H14A,H14B,H14C), C5(H5A,H5B,H5C)
;
_olex2_submission_special_instructions 'No special instructions were received'
_oxdiff_exptl_absorpt_empirical_details
;
Empirical correction (ABSPACK) includes:
- Absorption correction using spherical harmonics
- Frame scaling
;
_oxdiff_exptl_absorpt_empirical_full_max 1.275
_oxdiff_exptl_absorpt_empirical_full_min 0.605

loop_
_space_group_symop_operation_xyz
'x, y, z'
'-x, y+1/2, -z+1/2'
'-x, -y, -z'
'x, -y-1/2, z-1/2'

loop_
_atom_site_label
_atom_site_type_symbol
_atom_site_fract_x
_atom_site_fract_y
_atom_site_fract_z
_atom_site_U_iso_or_equiv
_atom_site_adp_type
_atom_site_occupancy
_atom_site_site_symmetry_order
_atom_site_calc_flag
_atom_site_refinement_flags_posn
_atom_site_refinement_flags_adp
_atom_site_refinement_flags_occupancy
_atom_site_disorder_assembly
_atom_site_disorder_group
O1 O -0.09539(11) 0.71492(14) 0.45957(7) 0.0352(3) Uani 1 1 d . . . . .
O2 O -0.06715(10) 0.81720(13) 0.58369(7) 0.0317(3) Uani 1 1 d . . . . .
O3 O 0.11769(11) 0.96268(14) 0.63661(7) 0.0314(3) Uani 1 1 d . . . . .
N1 N 0.49875(12) 0.70323(15) 0.51374(8) 0.0268(3) Uani 1 1 d . . . . .
N2 N 0.57297(12) 0.84714(16) 0.44029(8) 0.0290(3) Uani 1 1 d . . . . .
N3 N 0.68575(14) 0.69141(19) 0.50755(9) 0.0357(4) Uani 1 1 d . . . . .
N4 N 0.46040(15) 1.00108(18) 0.37501(9) 0.0335(4) Uani 1 1 d . . . . .
C1 C 0.58549(14) 0.74809(18) 0.48641(9) 0.0270(3) Uani 1 1 d . . . . .
C2 C 0.47027(14) 0.90256(18) 0.42133(9) 0.0263(3) Uani 1 1 d . . . . .
C3 C 0.37521(14) 0.86225(17) 0.44916(9) 0.0253(3) Uani 1 1 d . . . . .
C4 C 0.39510(14) 0.76087(18) 0.49515(9) 0.0266(3) Uani 1 1 d . . . . .
H4 H 0.3363 0.7297 0.5146 0.032 Uiso 1 1 calc R U . . .
C24 C 0.26155(14) 0.92882(19) 0.42683(9) 0.0284(3) Uani 1 1 d . . . . .
H24A H 0.2318 0.9019 0.3810 0.034 Uiso 1 1 calc R U . . .
H24B H 0.2714 1.0276 0.4274 0.034 Uiso 1 1 calc R U . . .
C6 C 0.17623(14) 0.89252(17) 0.46918(9) 0.0261(3) Uani 1 1 d . . . . .
C7 C 0.19089(14) 0.94277(18) 0.53388(9) 0.0266(3) Uani 1 1 d . . . . .
H7 H 0.2541 0.9951 0.5512 0.032 Uiso 1 1 calc R U . . .
C8 C 0.11118(14) 0.91496(17) 0.57289(9) 0.0259(3) Uani 1 1 d . . . . .
C9 C 0.01559(14) 0.83744(17) 0.54651(9) 0.0269(3) Uani 1 1 d . . . . .
C10 C 0.00243(14) 0.78716(17) 0.48175(10) 0.0279(4) Uani 1 1 d . . . . .
C11 C 0.08252(14) 0.81306(18) 0.44281(10) 0.0287(4) Uani 1 1 d . . . . .
H11 H 0.0737 0.7778 0.3997 0.034 Uiso 1 1 calc R U . . .
C12 C -0.10362(19) 0.6414(3) 0.39838(14) 0.0535(7) Uani 1 1 d . . . . .
H12A H -0.1058 0.7051 0.3623 0.080 Uiso 1 1 calc R U . . .
H12B H -0.1712 0.5872 0.3906 0.080 Uiso 1 1 calc R U . . .
H12C H -0.0394 0.5822 0.4010 0.080 Uiso 1 1 calc R U . . .
C13 C -0.06419(18) 0.6830(2) 0.61256(12) 0.0420(5) Uani 1 1 d . . . . .
H13A H -0.0738 0.6153 0.5777 0.063 Uiso 1 1 calc R U . . .
H13B H -0.1238 0.6744 0.6372 0.063 Uiso 1 1 calc R U . . .
H13C H 0.0070 0.6692 0.6421 0.063 Uiso 1 1 calc R U . . .
C14 C 0.21886(17) 1.0330(2) 0.66607(10) 0.0359(4) Uani 1 1 d . . . . .
H14A H 0.2288 1.1114 0.6393 0.054 Uiso 1 1 calc R U . . .
H14B H 0.2820 0.9722 0.6684 0.054 Uiso 1 1 calc R U . . .
H14C H 0.2138 1.0625 0.7103 0.054 Uiso 1 1 calc R U . . .
O4 O 0.66745(13) 0.08235(16) 0.84696(9) 0.0445(4) Uani 1 1 d . . . . .
O5 O 0.82092(11) 0.33407(16) 0.68980(8) 0.0392(3) Uani 1 1 d . . . . .
O6 O 0.69704(12) 0.48701(15) 0.60882(8) 0.0372(3) Uani 1 1 d . . . . .
O7 O 0.51507(11) 0.51123(14) 0.61014(7) 0.0334(3) Uani 1 1 d . . . . .
C15 C 0.53179(15) 0.32058(18) 0.71784(9) 0.0285(4) Uani 1 1 d . . . . .
H15 H 0.4612 0.3580 0.7013 0.034 Uiso 1 1 calc R U . . .
C16 C 0.54320(15) 0.22923(19) 0.77025(10) 0.0298(4) Uani 1 1 d . . . . .
H16 H 0.4813 0.2054 0.7887 0.036 Uiso 1 1 calc R U . . .
C17 C 0.64958(16) 0.17261(19) 0.79546(10) 0.0320(4) Uani 1 1 d . . . . .
C18 C 0.74082(15) 0.2095(2) 0.76796(11) 0.0356(4) Uani 1 1 d . . . . .
H18 H 0.8113 0.1724 0.7850 0.043 Uiso 1 1 calc R U . . .
C19 C 0.72873(15) 0.30151(19) 0.71507(10) 0.0304(4) Uani 1 1 d . . . . .
C20 C 0.62283(14) 0.35907(17) 0.68866(9) 0.0265(3) Uani 1 1 d . . . . .
C21 C 0.61035(15) 0.45885(18) 0.63290(9) 0.0287(4) Uani 1 1 d . . . . .
N22 N 0.26525(17) 1.1542(2) 0.28304(12) 0.0552(6) Uani 1 1 d . . . . .
C23 C 0.1771(2) 1.1132(3) 0.27811(13) 0.0575(7) Uani 1 1 d . . . . .
C5 C 0.0591(2) 1.0543(3) 0.27059(13) 0.0552(7) Uani 1 1 d . . . . .
H5A H 0.0071 1.1115 0.2411 0.083 Uiso 1 1 calc R U . . .
H5B H 0.0379 1.0507 0.3135 0.083 Uiso 1 1 calc R U . . .
H5C H 0.0578 0.9633 0.2523 0.083 Uiso 1 1 calc R U . . .
H4A H 0.396(2) 1.036(3) 0.3562(12) 0.040(6) Uiso 1 1 d . . . . .
H4B H 0.519(2) 1.021(2) 0.3569(12) 0.041(6) Uiso 1 1 d . . . . .
H3A H 0.692(2) 0.625(3) 0.5404(13) 0.052(7) Uiso 1 1 d . . . . .
H3B H 0.746(2) 0.727(3) 0.4933(13) 0.049(7) Uiso 1 1 d . . . . .
H1 H 0.510(2) 0.633(3) 0.5481(14) 0.056(8) Uiso 1 1 d . . . . .
H4C H 0.603(3) 0.054(4) 0.8561(16) 0.080(10) Uiso 1 1 d . . . . .
H5 H 0.792(3) 0.393(4) 0.6537(16) 0.075(10) Uiso 1 1 d . . . . .

loop_
_atom_site_aniso_label
_atom_site_aniso_U_11
_atom_site_aniso_U_22
_atom_site_aniso_U_33
_atom_site_aniso_U_23
_atom_site_aniso_U_13
_atom_site_aniso_U_12
O1 0.0225(6) 0.0333(7) 0.0497(8) -0.0085(6) 0.0065(6) -0.0062(5)
O2 0.0236(6) 0.0283(6) 0.0456(8) 0.0077(5) 0.0126(5) 0.0008(5)
O3 0.0258(6) 0.0368(7) 0.0319(6) -0.0009(5) 0.0066(5) -0.0019(5)
N1 0.0204(7) 0.0265(7) 0.0341(8) -0.0006(6) 0.0072(6) -0.0006(5)
N2 0.0210(7) 0.0326(7) 0.0339(8) -0.0001(6) 0.0066(6) -0.0043(6)
N3 0.0199(7) 0.0424(9) 0.0457(10) 0.0090(8) 0.0086(7) 0.0012(6)
N4 0.0235(8) 0.0372(8) 0.0412(9) 0.0084(7) 0.0095(7) -0.0029(6)
C1 0.0205(8) 0.0282(8) 0.0328(9) -0.0045(6) 0.0068(6) -0.0038(6)
C2 0.0225(8) 0.0273(7) 0.0292(8) -0.0044(6) 0.0049(6) -0.0044(6)
C3 0.0202(7) 0.0260(7) 0.0299(8) -0.0041(6) 0.0055(6) -0.0023(6)
C4 0.0208(8) 0.0271(8) 0.0336(9) -0.0028(6) 0.0092(6) -0.0020(6)
C24 0.0220(8) 0.0311(8) 0.0327(9) 0.0003(7) 0.0071(7) -0.0006(6)
C6 0.0189(7) 0.0255(7) 0.0339(9) -0.0001(6) 0.0052(6) 0.0018(6)
C7 0.0180(7) 0.0259(7) 0.0352(9) 0.0000(6) 0.0032(6) -0.0009(6)
C8 0.0220(8) 0.0233(7) 0.0323(8) 0.0021(6) 0.0052(6) 0.0033(6)
C9 0.0181(7) 0.0234(7) 0.0403(9) 0.0018(6) 0.0079(7) 0.0020(6)
C10 0.0167(7) 0.0239(7) 0.0422(10) -0.0012(7) 0.0033(7) 0.0003(6)
C11 0.0212(8) 0.0271(8) 0.0373(9) -0.0055(7) 0.0040(7) 0.0010(6)
C12 0.0329(11) 0.0499(13) 0.0777(17) -0.0326(12) 0.0110(11) -0.0097(10)
C13 0.0334(10) 0.0367(10) 0.0546(13) 0.0164(9) 0.0053(9) -0.0045(8)
C14 0.0385(10) 0.0352(9) 0.0330(9) -0.0017(7) 0.0045(8) -0.0080(8)
O4 0.0280(7) 0.0398(8) 0.0640(10) 0.0196(7) 0.0048(7) 0.0034(6)
O5 0.0234(7) 0.0411(8) 0.0553(9) 0.0020(7) 0.0132(6) -0.0012(6)
O6 0.0303(7) 0.0374(7) 0.0466(8) 0.0028(6) 0.0141(6) -0.0045(6)
O7 0.0296(7) 0.0349(7) 0.0357(7) 0.0034(5) 0.0068(5) -0.0002(5)
C15 0.0225(8) 0.0287(8) 0.0338(9) -0.0004(7) 0.0043(7) 0.0030(6)
C16 0.0227(8) 0.0300(8) 0.0375(9) 0.0010(7) 0.0078(7) 0.0030(6)
C17 0.0259(9) 0.0264(8) 0.0425(10) 0.0024(7) 0.0036(7) 0.0021(6)
C18 0.0201(8) 0.0293(8) 0.0562(12) 0.0023(8) 0.0043(8) 0.0040(7)
C19 0.0207(8) 0.0274(8) 0.0442(10) -0.0061(7) 0.0090(7) -0.0007(6)
C20 0.0248(8) 0.0247(7) 0.0300(8) -0.0046(6) 0.0055(6) -0.0001(6)
C21 0.0275(9) 0.0263(8) 0.0326(9) -0.0065(6) 0.0068(7) -0.0046(6)
N22 0.0317(10) 0.0626(14) 0.0710(15) 0.0225(11) 0.0091(9) 0.0024(9)
C23 0.0553(16) 0.0696(18) 0.0477(14) 0.0075(12) 0.0102(12) 0.0166(14)
C5 0.0425(13) 0.0823(19) 0.0435(13) -0.0117(13) 0.0153(10) 0.0024(12)

loop_
_atom_type_symbol
_atom_type_description
_atom_type_scat_dispersion_real
_atom_type_scat_dispersion_imag
_atom_type_scat_source
C C 0.0033 0.0016 'International Tables Vol C Tables 4.2.6.8 and 6.1.1.4'
H H 0.0000 0.0000 'International Tables Vol C Tables 4.2.6.8 and 6.1.1.4'
N N 0.0061 0.0033 'International Tables Vol C Tables 4.2.6.8 and 6.1.1.4'
O O 0.0106 0.0060 'International Tables Vol C Tables 4.2.6.8 and 6.1.1.4'

loop_
_geom_angle_atom_site_label_1
_geom_angle_atom_site_label_2
_geom_angle_atom_site_label_3
_geom_angle
_geom_angle_site_symmetry_1
_geom_angle_site_symmetry_3
_geom_angle_publ_flag
C10 O1 C12 117.06(16) . . ?
C9 O2 C13 113.14(15) . . ?
C8 O3 C14 116.71(14) . . ?
C1 N1 C4 119.91(16) . . ?
C1 N1 H1 120.9(16) . . ?
C4 N1 H1 119.2(16) . . ?
C1 N2 C2 117.81(15) . . ?
C1 N3 H3A 117.8(16) . . ?
C1 N3 H3B 118.8(17) . . ?
H3A N3 H3B 123(2) . . ?
C2 N4 H4A 122.9(16) . . ?
C2 N4 H4B 119.1(16) . . ?
H4A N4 H4B 117(2) . . ?
N2 C1 N1 122.18(16) . . ?
N3 C1 N1 117.70(17) . . ?
N3 C1 N2 120.11(17) . . ?
N2 C2 C3 123.03(16) . . ?
N4 C2 N2 116.38(16) . . ?
N4 C2 C3 120.58(16) . . ?
C2 C3 C24 121.12(16) . . ?
C4 C3 C2 115.27(16) . . ?
C4 C3 C24 123.60(16) . . ?
N1 C4 H4 119.1 . . ?
C3 C4 N1 121.77(16) . . ?
C3 C4 H4 119.1 . . ?
C3 C24 H24A 108.7 . . ?
C3 C24 H24B 108.7 . . ?
C3 C24 C6 114.20(15) . . ?
H24A C24 H24B 107.6 . . ?
C6 C24 H24A 108.7 . . ?
C6 C24 H24B 108.7 . . ?
C7 C6 C24 119.08(15) . . ?
C7 C6 C11 120.60(17) . . ?
C11 C6 C24 120.29(16) . . ?
C6 C7 H7 120.0 . . ?
C6 C7 C8 120.06(16) . . ?
C8 C7 H7 120.0 . . ?
O3 C8 C7 123.96(15) . . ?
O3 C8 C9 116.13(16) . . ?
C7 C8 C9 119.88(16) . . ?
O2 C9 C8 119.90(16) . . ?
O2 C9 C10 120.65(15) . . ?
C10 C9 C8 119.38(16) . . ?
O1 C10 C9 115.24(16) . . ?
O1 C10 C11 123.72(17) . . ?
C9 C10 C11 121.02(16) . . ?
C6 C11 H11 120.5 . . ?
C10 C11 C6 119.05(17) . . ?
C10 C11 H11 120.5 . . ?
O1 C12 H12A 109.5 . . ?
O1 C12 H12B 109.5 . . ?
O1 C12 H12C 109.5 . . ?
H12A C12 H12B 109.5 . . ?
H12A C12 H12C 109.5 . . ?
H12B C12 H12C 109.5 . . ?
O2 C13 H13A 109.5 . . ?
O2 C13 H13B 109.5 . . ?
O2 C13 H13C 109.5 . . ?
H13A C13 H13B 109.5 . . ?
H13A C13 H13C 109.5 . . ?
H13B C13 H13C 109.5 . . ?
O3 C14 H14A 109.5 . . ?
O3 C14 H14B 109.5 . . ?
O3 C14 H14C 109.5 . . ?
H14A C14 H14B 109.5 . . ?
H14A C14 H14C 109.5 . . ?
H14B C14 H14C 109.5 . . ?
C17 O4 H4C 111(2) . . ?
C19 O5 H5 103.3(19) . . ?
C16 C15 H15 118.9 . . ?
C16 C15 C20 122.27(16) . . ?
C20 C15 H15 118.9 . . ?
C15 C16 H16 120.5 . . ?
C15 C16 C17 119.07(18) . . ?
C17 C16 H16 120.5 . . ?
O4 C17 C16 122.48(18) . . ?
O4 C17 C18 117.68(17) . . ?
C18 C17 C16 119.84(18) . . ?
C17 C18 H18 119.6 . . ?
C17 C18 C19 120.82(17) . . ?
C19 C18 H18 119.6 . . ?
O5 C19 C18 118.46(17) . . ?
O5 C19 C20 121.13(18) . . ?
C18 C19 C20 120.41(17) . . ?
C15 C20 C19 117.59(17) . . ?
C15 C20 C21 122.03(16) . . ?
C19 C20 C21 120.37(16) . . ?
O6 C21 C20 117.98(16) . . ?
O7 C21 O6 122.18(18) . . ?
O7 C21 C20 119.83(16) . . ?
N22 C23 C5 178.4(3) . . ?
C23 C5 H5A 109.5 . . ?
C23 C5 H5B 109.5 . . ?
C23 C5 H5C 109.5 . . ?
H5A C5 H5B 109.5 . . ?
H5A C5 H5C 109.5 . . ?
H5B C5 H5C 109.5 . . ?

loop_
_geom_bond_atom_site_label_1
_geom_bond_atom_site_label_2
_geom_bond_distance
_geom_bond_site_symmetry_2
_geom_bond_publ_flag
O1 C10 1.376(2) . ?
O1 C12 1.426(3) . ?
O2 C9 1.382(2) . ?
O2 C13 1.432(2) . ?
O3 C8 1.369(2) . ?
O3 C14 1.429(2) . ?
N1 C1 1.352(2) . ?
N1 C4 1.359(2) . ?
N1 H1 0.97(3) . ?
N2 C1 1.336(2) . ?
N2 C2 1.341(2) . ?
N3 C1 1.327(2) . ?
N3 H3A 0.93(3) . ?
N3 H3B 0.91(3) . ?
N4 C2 1.336(2) . ?
N4 H4A 0.87(3) . ?
N4 H4B 0.88(3) . ?
C2 C3 1.432(2) . ?
C3 C4 1.352(2) . ?
C3 C24 1.509(2) . ?
C4 H4 0.9300 . ?
C24 H24A 0.9700 . ?
C24 H24B 0.9700 . ?
C24 C6 1.511(2) . ?
C6 C7 1.387(3) . ?
C6 C11 1.392(2) . ?
C7 H7 0.9300 . ?
C7 C8 1.390(2) . ?
C8 C9 1.399(2) . ?
C9 C10 1.389(3) . ?
C10 C11 1.390(3) . ?
C11 H11 0.9300 . ?
C12 H12A 0.9600 . ?
C12 H12B 0.9600 . ?
C12 H12C 0.9600 . ?
C13 H13A 0.9600 . ?
C13 H13B 0.9600 . ?
C13 H13C 0.9600 . ?
C14 H14A 0.9600 . ?
C14 H14B 0.9600 . ?
C14 H14C 0.9600 . ?
O4 C17 1.355(2) . ?
O4 H4C 0.88(3) . ?
O5 C19 1.354(2) . ?
O5 H5 0.95(3) . ?
O6 C21 1.271(2) . ?
O7 C21 1.264(2) . ?
C15 H15 0.9300 . ?
C15 C16 1.377(3) . ?
C15 C20 1.400(3) . ?
C16 H16 0.9300 . ?
C16 C17 1.403(2) . ?
C17 C18 1.379(3) . ?
C18 H18 0.9300 . ?
C18 C19 1.389(3) . ?
C19 C20 1.407(2) . ?
C20 C21 1.482(3) . ?
N22 C23 1.125(3) . ?
C23 C5 1.518(4) . ?
C5 H5A 0.9600 . ?
C5 H5B 0.9600 . ?
C5 H5C 0.9600 . ?

loop_
_geom_torsion_atom_site_label_1
_geom_torsion_atom_site_label_2
_geom_torsion_atom_site_label_3
_geom_torsion_atom_site_label_4
_geom_torsion
_geom_torsion_site_symmetry_1
_geom_torsion_site_symmetry_2
_geom_torsion_site_symmetry_3
_geom_torsion_site_symmetry_4
_geom_torsion_publ_flag
O1 C10 C11 C6 177.16(16) . . . . ?
O2 C9 C10 O1 -1.6(2) . . . . ?
O2 C9 C10 C11 176.68(15) . . . . ?
O3 C8 C9 O2 2.2(2) . . . . ?
O3 C8 C9 C10 179.12(15) . . . . ?
N2 C2 C3 C4 -1.7(3) . . . . ?
N2 C2 C3 C24 179.24(16) . . . . ?
N4 C2 C3 C4 179.48(16) . . . . ?
N4 C2 C3 C24 0.4(3) . . . . ?
C1 N1 C4 C3 0.6(3) . . . . ?
C1 N2 C2 N4 -179.83(16) . . . . ?
C1 N2 C2 C3 1.3(3) . . . . ?
C2 N2 C1 N1 0.1(3) . . . . ?
C2 N2 C1 N3 -179.01(17) . . . . ?
C2 C3 C4 N1 0.7(2) . . . . ?
C2 C3 C24 C6 -169.93(15) . . . . ?
C3 C24 C6 C7 69.7(2) . . . . ?
C3 C24 C6 C11 -112.16(18) . . . . ?
C4 N1 C1 N2 -1.1(3) . . . . ?
C4 N1 C1 N3 178.10(17) . . . . ?
C4 C3 C24 C6 11.1(2) . . . . ?
C24 C3 C4 N1 179.76(16) . . . . ?
C24 C6 C7 C8 177.57(15) . . . . ?
C24 C6 C11 C10 -176.71(16) . . . . ?
C6 C7 C8 O3 -178.59(15) . . . . ?
C6 C7 C8 C9 -0.7(2) . . . . ?
C7 C6 C11 C10 1.4(3) . . . . ?
C7 C8 C9 O2 -175.85(15) . . . . ?
C7 C8 C9 C10 1.0(2) . . . . ?
C8 C9 C10 O1 -178.51(15) . . . . ?
C8 C9 C10 C11 -0.2(3) . . . . ?
C9 C10 C11 C6 -1.0(3) . . . . ?
C11 C6 C7 C8 -0.5(3) . . . . ?
C12 O1 C10 C9 -169.33(19) . . . . ?
C12 O1 C10 C11 12.4(3) . . . . ?
C13 O2 C9 C8 -103.50(19) . . . . ?
C13 O2 C9 C10 79.6(2) . . . . ?
C14 O3 C8 C7 -6.7(2) . . . . ?
C14 O3 C8 C9 175.32(15) . . . . ?
O4 C17 C18 C19 179.99(18) . . . . ?
O5 C19 C20 C15 -179.69(16) . . . . ?
O5 C19 C20 C21 -0.9(3) . . . . ?
C15 C16 C17 O4 179.87(18) . . . . ?
C15 C16 C17 C18 0.4(3) . . . . ?
C15 C20 C21 O6 -179.26(17) . . . . ?
C15 C20 C21 O7 -0.4(3) . . . . ?
C16 C15 C20 C19 -0.4(3) . . . . ?
C16 C15 C20 C21 -179.15(17) . . . . ?
C16 C17 C18 C19 -0.5(3) . . . . ?
C17 C18 C19 O5 -179.84(18) . . . . ?
C17 C18 C19 C20 0.2(3) . . . . ?
C18 C19 C20 C15 0.3(3) . . . . ?
C18 C19 C20 C21 179.06(17) . . . . ?
C19 C20 C21 O6 2.0(2) . . . . ?
C19 C20 C21 O7 -179.10(16) . . . . ?
C20 C15 C16 C17 0.1(3) . . . . ?
